data_7012341
loop_
_publ_author_name
'Lorenzo Cau'
'Paola Deplano'
'Luciano Marchi\`o'
'Maria Laura Mercuri'
'Luca Pilia'
'Angela Serpe'
'Emanuele F. Trogu'

_publ_section_title
;
 New powerful reagents based on
 dihalogen/N,N'-dimethylperhydrodiazepine-2,3-dithione adducts for gold
 dissolution: the IBr case
;
_journal_issue 10
_journal_name_full 'Dalton Trans.'
_journal_page_first 1969
_journal_page_last 1974
_journal_paper_doi 10.1039/b210281a
_journal_year 2003
_chemical_formula_moiety 'C7 H12 Au Br2 N2 S2 1+, Br2 I 1-'
_chemical_formula_sum 'C7 H12 Au Br4 I N2 S2'
_chemical_formula_weight 831.81
_chemical_name_systematic
;
?
;
_space_group_IT_number 15
_symmetry_cell_setting monoclinic
_symmetry_space_group_name_Hall '-C 2yc'
_symmetry_space_group_name_H-M 'C 1 2/c 1'
_atom_sites_solution_hydrogens geom
_atom_sites_solution_primary direct
_atom_sites_solution_secondary difmap
_audit_creation_method SHELXL-97
_cell_angle_alpha 90.00
_cell_angle_beta 111.57(2)
_cell_angle_gamma 90.00
_cell_formula_units_Z 8
_cell_length_a 26.523(8)
_cell_length_b 10.191(6)
_cell_length_c 14.549(7)
_cell_measurement_reflns_used 24
_cell_measurement_temperature 293(2)
_cell_measurement_theta_max 17.15
_cell_measurement_theta_min 7.40
_cell_volume 3657(3)
_computing_cell_refinement 'local programs'
_computing_data_collection 'local programs'
_computing_data_reduction 'local programs'
_computing_structure_refinement 'SHELXL-97 (Sheldrick, 1997)'
_computing_structure_solution SIR97
_diffrn_ambient_temperature 293(2)
_diffrn_measured_fraction_theta_full 0.994
_diffrn_measured_fraction_theta_max 0.994
_diffrn_measurement_device_type 'Enraf Nonius CAD 4 diffractometer'
_diffrn_measurement_method theta-2-theta
_diffrn_radiation_monochromator graphite
_diffrn_radiation_source 'fine-focus sealed tube'
_diffrn_radiation_type MoK\a
_diffrn_radiation_wavelength 0.71073
_diffrn_reflns_av_R_equivalents 0.0361
_diffrn_reflns_av_sigmaI/netI 0.1667
_diffrn_reflns_limit_h_max 30
_diffrn_reflns_limit_h_min -32
_diffrn_reflns_limit_k_max 12
_diffrn_reflns_limit_k_min 0
_diffrn_reflns_limit_l_max 17
_diffrn_reflns_limit_l_min 0
_diffrn_reflns_number 3707
_diffrn_reflns_theta_full 26.00
_diffrn_reflns_theta_max 26.00
_diffrn_reflns_theta_min 3.18
_diffrn_standards_decay_% 0
_diffrn_standards_interval_count 100
_diffrn_standards_number 1
_exptl_absorpt_coefficient_mu 18.686
_exptl_absorpt_correction_T_max 1.000
_exptl_absorpt_correction_T_min 0.672
_exptl_absorpt_correction_type psi-scan
_exptl_absorpt_process_details 'local programs'
_exptl_crystal_colour black
_exptl_crystal_density_diffrn 3.022
_exptl_crystal_density_method 'not measured'
_exptl_crystal_description needle
_exptl_crystal_F_000 2976
_exptl_crystal_size_max 0.25
_exptl_crystal_size_mid 0.10
_exptl_crystal_size_min 0.10
_refine_diff_density_max 1.722
_refine_diff_density_min -1.392
_refine_diff_density_rms 0.213
_refine_ls_extinction_method none
_refine_ls_goodness_of_fit_ref 0.810
_refine_ls_hydrogen_treatment mixed
_refine_ls_matrix_type full
_refine_ls_number_parameters 154
_refine_ls_number_reflns 3567
_refine_ls_number_restraints 0
_refine_ls_restrained_S_all 0.810
_refine_ls_R_factor_all 0.1343
_refine_ls_R_factor_gt 0.0409
_refine_ls_shift/su_max 0.002
_refine_ls_shift/su_mean 0.000
_refine_ls_structure_factor_coef Fsqd
_refine_ls_weighting_details 'calc w=1/[\s^2^(Fo^2^)+(0.0010P)^2^+0.0000P] where P=(Fo^2^+2Fc^2^)/3'
_refine_ls_weighting_scheme calc
_refine_ls_wR_factor_gt 0.0536
_refine_ls_wR_factor_ref 0.0668
_reflns_number_gt 1605
_reflns_number_total 3567
_reflns_threshold_expression >2sigma(I)
_cod_data_source_file b210281a.txt
_cod_data_source_block auepta
_cod_depositor_comments
;
The following automatic conversions were performed:
'_symmetry_cell_setting' value 'Monoclinic' changed to 'monoclinic'
according to '/home/saulius/struct/CIF-dictionaries/cif_core.dic'
dictionary named 'cif_core.dic' version 2.4.1 from 2010-06-29.

Automatic conversion script
Id: cif_fix_enum 1527 2010-12-29 10:47:43Z saulius 
;
_cod_original_sg_symbol_H-M C2/c
_cod_database_code 7012341

loop_
_symmetry_equiv_pos_as_xyz
'x, y, z'
'-x, y, -z+1/2'
'x+1/2, y+1/2, z'
'-x+1/2, y+1/2, -z+1/2'
'-x, -y, -z'
'x, -y, z-1/2'
'-x+1/2, -y+1/2, -z'
'x+1/2, -y+1/2, z-1/2'

loop_
_atom_site_label
_atom_site_type_symbol
_atom_site_fract_x
_atom_site_fract_y
_atom_site_fract_z
_atom_site_U_iso_or_equiv
_atom_site_adp_type
_atom_site_occupancy
_atom_site_symmetry_multiplicity
_atom_site_calc_flag
_atom_site_refinement_flags
_atom_site_disorder_assembly
_atom_site_disorder_group
C1 C 0.3382(5) -0.1700(14) 0.2635(10) 0.039(4) Uani 1 1 d . . .
C2 C 0.3925(5) -0.1437(13) 0.3478(9) 0.029(3) Uani 1 1 d . . .
C3 C 0.3668(5) -0.3964(13) 0.2644(11) 0.045(4) Uani 1 1 d . . .
H3A H 0.3569 -0.4695 0.2186 0.054 Uiso 1 1 calc R . .
H3B H 0.4021 -0.3648 0.2689 0.054 Uiso 1 1 calc R . .
C4 C 0.3695(6) -0.4419(14) 0.3655(10) 0.053(5) Uani 1 1 d . . .
H4A H 0.4017 -0.4955 0.3952 0.063 Uiso 1 1 calc R . .
H4B H 0.3382 -0.4963 0.3574 0.063 Uiso 1 1 calc R . .
C5 C 0.3711(5) -0.3302(14) 0.4343(11) 0.049(4) Uani 1 1 d . . .
H5A H 0.3346 -0.2980 0.4199 0.059 Uiso 1 1 calc R . .
H5B H 0.3850 -0.3618 0.5019 0.059 Uiso 1 1 calc R . .
C6 C 0.4568(5) -0.1900(13) 0.5077(9) 0.044(4) Uani 1 1 d . . .
H6A H 0.4828 -0.1516 0.4840 0.067 Uiso 1 1 calc R . .
H6B H 0.4712 -0.2700 0.5422 0.067 Uiso 1 1 calc R . .
H6C H 0.4493 -0.1299 0.5519 0.067 Uiso 1 1 calc R . .
C7 C 0.2772(5) -0.3135(14) 0.1420(10) 0.052(5) Uani 1 1 d . . .
H7A H 0.2626 -0.2313 0.1116 0.078 Uiso 1 1 calc R . .
H7B H 0.2511 -0.3572 0.1626 0.078 Uiso 1 1 calc R . .
H7C H 0.2856 -0.3676 0.0955 0.078 Uiso 1 1 calc R . .
N1 N 0.3262(4) -0.2899(12) 0.2274(8) 0.043(3) Uani 1 1 d . . .
N2 N 0.4066(4) -0.2181(11) 0.4240(8) 0.041(3) Uani 1 1 d . . .
S1 S 0.29564(13) -0.0396(4) 0.2223(3) 0.0440(11) Uani 1 1 d . . .
S2 S 0.42967(14) -0.0185(4) 0.3302(3) 0.0464(11) Uani 1 1 d . . .
Br2 Br 0.43012(5) 0.28962(14) 0.25494(11) 0.0417(4) Uani 1 1 d . . .
Br4 Br 0.33682(6) 0.00602(19) 0.50669(12) 0.0647(5) Uani 1 1 d . . .
Br3 Br 0.47282(7) 0.42411(18) 0.60636(13) 0.0736(6) Uani 1 1 d . . .
Br1 Br 0.28489(5) 0.27695(14) 0.15101(12) 0.0444(4) Uani 1 1 d . . .
I1 I 0.40508(4) 0.21841(11) 0.55478(8) 0.0584(3) Uani 1 1 d . . .
Au Au 0.36028(2) 0.12226(6) 0.23986(5) 0.03753(16) Uani 1 1 d . . .

loop_
_atom_site_aniso_label
_atom_site_aniso_U_11
_atom_site_aniso_U_22
_atom_site_aniso_U_33
_atom_site_aniso_U_23
_atom_site_aniso_U_13
_atom_site_aniso_U_12
C1 0.016(7) 0.061(11) 0.024(8) 0.010(8) -0.010(6) 0.000(7)
C2 0.027(7) 0.031(8) 0.026(8) -0.003(7) 0.005(6) -0.004(7)
C3 0.041(9) 0.027(9) 0.071(12) -0.019(9) 0.025(9) -0.013(7)
C4 0.064(11) 0.040(10) 0.046(11) -0.007(9) 0.009(9) 0.000(8)
C5 0.039(9) 0.050(10) 0.061(11) 0.020(9) 0.022(8) 0.001(8)
C6 0.034(8) 0.053(10) 0.033(9) 0.002(8) -0.003(7) 0.012(7)
C7 0.049(10) 0.043(10) 0.054(11) -0.014(9) 0.007(8) -0.024(8)
N1 0.043(8) 0.039(8) 0.035(8) -0.012(7) 0.001(6) -0.006(7)
N2 0.030(7) 0.046(8) 0.028(7) 0.006(7) -0.011(6) -0.009(6)
S1 0.029(2) 0.040(2) 0.053(3) 0.011(2) 0.0024(19) -0.0016(18)
S2 0.030(2) 0.040(2) 0.058(3) 0.010(2) 0.0049(19) -0.0024(19)
Br2 0.0305(8) 0.0367(9) 0.0561(10) -0.0006(9) 0.0137(7) -0.0084(7)
Br4 0.0615(11) 0.0793(13) 0.0538(11) 0.0063(11) 0.0219(9) 0.0162(11)
Br3 0.0783(13) 0.0653(13) 0.0691(13) -0.0016(11) 0.0174(11) 0.0070(10)
Br1 0.0263(8) 0.0306(8) 0.0708(12) 0.0061(9) 0.0114(8) 0.0051(7)
I1 0.0616(7) 0.0703(8) 0.0470(7) 0.0076(7) 0.0244(6) 0.0192(6)
Au 0.0338(3) 0.0359(3) 0.0417(4) 0.0009(4) 0.0124(3) -0.0021(3)

loop_
_atom_type_symbol
_atom_type_description
_atom_type_scat_dispersion_real
_atom_type_scat_dispersion_imag
_atom_type_scat_source
C C 0.0033 0.0016 'International Tables Vol C Tables 4.2.6.8 and 6.1.1.4'
H H 0.0000 0.0000 'International Tables Vol C Tables 4.2.6.8 and 6.1.1.4'
N N 0.0061 0.0033 'International Tables Vol C Tables 4.2.6.8 and 6.1.1.4'
S S 0.1246 0.1234 'International Tables Vol C Tables 4.2.6.8 and 6.1.1.4'
Br Br -0.2901 2.4595 'International Tables Vol C Tables 4.2.6.8 and 6.1.1.4'
I I -0.4742 1.8119 'International Tables Vol C Tables 4.2.6.8 and 6.1.1.4'
Au Au -2.0133 8.8022 'International Tables Vol C Tables 4.2.6.8 and 6.1.1.4'

loop_
_geom_angle_atom_site_label_1
_geom_angle_atom_site_label_2
_geom_angle_atom_site_label_3
_geom_angle
_geom_angle_site_symmetry_1
_geom_angle_site_symmetry_3
_geom_angle_publ_flag
S1 C1 N1 123.3(9) . . ?
S1 C1 C2 116.8(10) . . ?
N1 C1 C2 119.9(12) . . ?
N2 C2 C1 118.6(11) . . ?
N2 C2 S2 125.3(10) . . ?
C1 C2 S2 116.1(10) . . ?
C4 C3 N1 110.2(12) . . ?
C3 C4 C5 113.2(12) . . ?
N2 C5 C4 111.6(11) . . ?
C7 N1 C1 120.2(11) . . ?
C7 N1 C3 119.5(11) . . ?
C1 N1 C3 119.7(11) . . ?
C2 N2 C6 119.4(11) . . ?
C2 N2 C5 122.3(10) . . ?
C6 N2 C5 118.1(11) . . ?
C1 S1 Au 98.5(5) . . ?
C2 S2 Au 99.6(5) . . ?
Br3 I1 Br4 178.61(7) . . ?
S2 Au S1 91.31(13) . . ?
S2 Au Br2 87.92(11) . . ?
S1 Au Br2 178.05(11) . . ?
S2 Au Br1 176.93(12) . . ?
S1 Au Br1 88.48(10) . . ?
Br2 Au Br1 92.39(6) . . ?

loop_
_geom_bond_atom_site_label_1
_geom_bond_atom_site_label_2
_geom_bond_distance
_geom_bond_site_symmetry_2
_geom_bond_publ_flag
C1 S1 1.704(13) . ?
C1 N1 1.322(16) . ?
C1 C2 1.533(15) . ?
C2 N2 1.281(14) . ?
C2 S2 1.688(13) . ?
C3 C4 1.517(17) . ?
C3 N1 1.484(15) . ?
C4 C5 1.506(17) . ?
C5 N2 1.523(15) . ?
C6 N2 1.464(13) . ?
C7 N1 1.450(14) . ?
S1 Au 2.325(4) . ?
S2 Au 2.322(4) . ?
Br2 Au 2.4678(17) . ?
Br4 I1 2.742(3) . ?
Br3 I1 2.682(2) . ?
Br1 Au 2.5007(17) . ?
